data_1568339
loop_
_publ_author_name
'Tendera, Lukas'
'Fantuzzi, Felipe'
'Marder, Todd B.'
'Radius, Udo'

_publ_section_title
;
 Nickel boryl complexes and nickel-catalyzed alkyne borylation.
;
_journal_issue 8
_journal_name_full 'Chemical science'
_journal_page_first 2215
_journal_page_last 2228
_journal_paper_doi 10.1039/d2sc04690c
_journal_volume 14
_journal_year 2023
_chemical_formula_moiety 'C34 H64 B2 N4 Ni O4'
_chemical_formula_sum 'C34 H64 B2 N4 Ni O4'
_chemical_formula_weight 673.20
_space_group_crystal_system monoclinic
_space_group_IT_number 14
_space_group_name_Hall '-P 2ybc'
_space_group_name_H-M_alt 'P 1 21/c 1'
_atom_sites_solution_hydrogens geom
_audit_creation_method SHELXL-2018/3
_audit_update_record
;
2022-08-20 deposited with the CCDC.	2023-01-27 downloaded from the CCDC.
;
_cell_angle_alpha 90
_cell_angle_beta 110.8770(10)
_cell_angle_gamma 90
_cell_formula_units_Z 4
_cell_length_a 12.04960(10)
_cell_length_b 19.77260(10)
_cell_length_c 16.77860(10)
_cell_measurement_reflns_used 42886
_cell_measurement_temperature 100.00(10)
_cell_measurement_theta_max 77.2650
_cell_measurement_theta_min 3.6030
_cell_volume 3735.09(5)
_computing_cell_refinement 'CrysAlisPro 1.171.40.45a (Rigaku OD, 2019)'
_computing_data_collection 'CrysAlisPro 1.171.40.45a (Rigaku OD, 2019)'
_computing_data_reduction 'CrysAlisPro 1.171.40.45a (Rigaku OD, 2019)'
_computing_molecular_graphics 'Olex2 (Dolomanov et al., 2009)'
_computing_publication_material 'Olex2 (Dolomanov et al., 2009)'
_computing_structure_refinement 'SHELXL-2018/3 (Sheldrick, 2018)'
_computing_structure_solution 'SHELXT 2014/5 (Sheldrick, 2014)'
_diffrn_ambient_temperature 100.00(10)
_diffrn_detector 'Hybrid Pixel Array Detector'
_diffrn_detector_type HyPix
_diffrn_measured_fraction_theta_full 0.999
_diffrn_measured_fraction_theta_max 0.998
_diffrn_measurement_device 'four-circle diffractometer'
_diffrn_measurement_device_type 'XtaLAB Synergy, Dualflex, HyPix'
_diffrn_measurement_method '\w scans'
_diffrn_radiation_monochromator mirror
_diffrn_radiation_probe x-ray
_diffrn_radiation_type 'Cu K\a'
_diffrn_radiation_wavelength 1.54184
_diffrn_reflns_av_R_equivalents 0.0332
_diffrn_reflns_av_unetI/netI 0.0158
_diffrn_reflns_Laue_measured_fraction_full 0.999
_diffrn_reflns_Laue_measured_fraction_max 0.998
_diffrn_reflns_limit_h_max 15
_diffrn_reflns_limit_h_min -15
_diffrn_reflns_limit_k_max 24
_diffrn_reflns_limit_k_min -20
_diffrn_reflns_limit_l_max 20
_diffrn_reflns_limit_l_min -20
_diffrn_reflns_number 76585
_diffrn_reflns_point_group_measured_fraction_full 0.999
_diffrn_reflns_point_group_measured_fraction_max 0.998
_diffrn_reflns_theta_full 67.684
_diffrn_reflns_theta_max 74.501
_diffrn_reflns_theta_min 3.598
_diffrn_source 'micro-focus sealed X-ray tube'
_diffrn_source_type 'PhotonJet (Cu) X-ray Source'
_exptl_absorpt_coefficient_mu 1.055
_exptl_absorpt_correction_T_max 1.000
_exptl_absorpt_correction_T_min 0.487
_exptl_absorpt_correction_type gaussian
_exptl_absorpt_process_details
;
CrysAlisPro 1.171.40.49a (Rigaku Oxford Diffraction, 2019)
Numerical absorption correction based on gaussian integration over
			a multifaceted crystal model
Empirical absorption correction using spherical harmonics,
 implemented in SCALE3 ABSPACK scaling algorithm.
;
_exptl_crystal_colour yellow
_exptl_crystal_density_diffrn 1.197
_exptl_crystal_description block
_exptl_crystal_F_000 1464
_exptl_crystal_size_max 0.230
_exptl_crystal_size_mid 0.103
_exptl_crystal_size_min 0.087
_refine_diff_density_max 0.315
_refine_diff_density_min -0.236
_refine_diff_density_rms 0.047
_refine_ls_extinction_method none
_refine_ls_goodness_of_fit_ref 1.201
_refine_ls_hydrogen_treatment constr
_refine_ls_matrix_type full
_refine_ls_number_parameters 426
_refine_ls_number_reflns 7608
_refine_ls_number_restraints 0
_refine_ls_restrained_S_all 1.201
_refine_ls_R_factor_all 0.0408
_refine_ls_R_factor_gt 0.0397
_refine_ls_shift/su_max 0.001
_refine_ls_shift/su_mean 0.000
_refine_ls_structure_factor_coef Fsqd
_refine_ls_weighting_details 'w=1/[\s^2^(Fo^2^)+(0.0156P)^2^+3.8750P] where P=(Fo^2^+2Fc^2^)/3'
_refine_ls_weighting_scheme calc
_refine_ls_wR_factor_gt 0.0945
_refine_ls_wR_factor_ref 0.0949
_reflns_Friedel_coverage 0.000
_reflns_number_gt 7328
_reflns_number_total 7608
_reflns_threshold_expression 'I > 2\s(I)'
_cod_data_source_file d2sc04690c2.cif
_cod_data_source_block compound_2b
_cod_depositor_comments 'Adding full bibliography for 1568336--1568351.cif.'
_cod_original_sg_symbol_H-M 'P 21/c'
_cod_database_code 1568339
_shelx_shelxl_version_number 2018/3
_shelx_space_group_comment
;
The symmetry employed for this shelxl refinement is uniquely defined
by the following loop, which should always be used as a source of
symmetry information in preference to the above space-group names.
They are only intended as comments.
;

loop_
_space_group_symop_operation_xyz
'x, y, z'
'-x, y+1/2, -z+1/2'
'-x, -y, -z'
'x, -y-1/2, z-1/2'

loop_
_atom_site_label
_atom_site_type_symbol
_atom_site_fract_x
_atom_site_fract_y
_atom_site_fract_z
_atom_site_U_iso_or_equiv
_atom_site_adp_type
_atom_site_occupancy
_atom_site_site_symmetry_order
_atom_site_calc_flag
_atom_site_refinement_flags_posn
_atom_site_refinement_flags_adp
_atom_site_refinement_flags_occupancy
_atom_site_disorder_assembly
_atom_site_disorder_group
Ni1 Ni 0.35971(2) 0.29826(2) 0.48294(2) 0.01621(8) Uani 1 1 d . . . . .
C1 C 0.49055(15) 0.35216(9) 0.55532(11) 0.0174(3) Uani 1 1 d . . . . .
N1 N 0.57892(12) 0.38446(8) 0.53621(9) 0.0187(3) Uani 1 1 d . . . . .
O1 O 0.49769(11) 0.18351(6) 0.59407(8) 0.0209(3) Uani 1 1 d . . . . .
B1 B 0.46554(17) 0.22144(10) 0.51868(13) 0.0192(4) Uani 1 1 d . . . . .
O2 O 0.54160(11) 0.20466(6) 0.47480(8) 0.0218(3) Uani 1 1 d . . . . .
C2 C 0.66806(15) 0.40867(9) 0.60963(12) 0.0211(4) Uani 1 1 d . . . . .
N2 N 0.52672(12) 0.35758(7) 0.64213(9) 0.0182(3) Uani 1 1 d . . . . .
B2 B 0.26905(17) 0.21553(10) 0.44598(13) 0.0194(4) Uani 1 1 d . . . . .
O3 O 0.24031(11) 0.18163(7) 0.36785(8) 0.0229(3) Uani 1 1 d . . . . .
C3 C 0.63475(15) 0.39218(9) 0.67612(11) 0.0206(4) Uani 1 1 d . . . . .
N3 N 0.18842(12) 0.35554(7) 0.32430(9) 0.0183(3) Uani 1 1 d . . . . .
O4 O 0.19975(11) 0.18849(7) 0.49047(8) 0.0219(3) Uani 1 1 d . . . . .
C4 C 0.57351(16) 0.38930(9) 0.44735(11) 0.0218(4) Uani 1 1 d . . . . .
H4 H 0.495756 0.371535 0.411594 0.026 Uiso 1 1 calc R U . . .
N4 N 0.12100(13) 0.36262(8) 0.42676(9) 0.0194(3) Uani 1 1 d . . . . .
C9 C 0.44903(15) 0.33439(9) 0.68754(11) 0.0204(4) Uani 1 1 d . . . . .
H9 H 0.384571 0.308706 0.646055 0.024 Uiso 1 1 calc R U . . .
C8 C 0.70030(17) 0.40569(11) 0.76875(12) 0.0272(4) Uani 1 1 d . . . . .
H8A H 0.647337 0.425874 0.793218 0.041 Uiso 1 1 calc R U . . .
H8B H 0.765175 0.435958 0.775038 0.041 Uiso 1 1 calc R U . . .
H8C H 0.730457 0.363924 0.797477 0.041 Uiso 1 1 calc R U . . .
C7 C 0.77646(17) 0.44683(11) 0.61140(13) 0.0308(4) Uani 1 1 d . . . . .
H7A H 0.831484 0.449684 0.669057 0.046 Uiso 1 1 calc R U . . .
H7B H 0.754093 0.491566 0.589276 0.046 Uiso 1 1 calc R U . . .
H7C H 0.813214 0.423659 0.576981 0.046 Uiso 1 1 calc R U . . .
C6 C 0.66614(19) 0.34463(11) 0.43105(14) 0.0328(5) Uani 1 1 d . . . . .
H6A H 0.654366 0.345355 0.371372 0.049 Uiso 1 1 calc R U . . .
H6B H 0.658333 0.299107 0.448231 0.049 Uiso 1 1 calc R U . . .
H6C H 0.744139 0.361271 0.463263 0.049 Uiso 1 1 calc R U . . .
C5 C 0.57835(19) 0.46223(10) 0.41952(13) 0.0297(4) Uani 1 1 d . . . . .
H5A H 0.563578 0.463481 0.359407 0.044 Uiso 1 1 calc R U . . .
H5B H 0.655476 0.480780 0.450095 0.044 Uiso 1 1 calc R U . . .
H5C H 0.519034 0.488402 0.431516 0.044 Uiso 1 1 calc R U . . .
C10 C 0.39098(17) 0.39423(10) 0.71465(13) 0.0267(4) Uani 1 1 d . . . . .
H10A H 0.335845 0.377935 0.739739 0.040 Uiso 1 1 calc R U . . .
H10B H 0.349535 0.421423 0.665661 0.040 Uiso 1 1 calc R U . . .
H10C H 0.450979 0.421011 0.755624 0.040 Uiso 1 1 calc R U . . .
C13 C 0.03110(15) 0.38643(9) 0.35326(11) 0.0209(4) Uani 1 1 d . . . . .
C12 C 0.21997(15) 0.34387(9) 0.40984(11) 0.0180(3) Uani 1 1 d . . . . .
C11 C 0.50938(17) 0.28629(10) 0.76168(12) 0.0245(4) Uani 1 1 d . . . . .
H11A H 0.454956 0.275047 0.789750 0.037 Uiso 1 1 calc R U . . .
H11B H 0.578264 0.307828 0.801520 0.037 Uiso 1 1 calc R U . . .
H11C H 0.532842 0.245796 0.740326 0.037 Uiso 1 1 calc R U . . .
C14 C 0.07340(15) 0.38231(9) 0.28918(11) 0.0203(4) Uani 1 1 d . . . . .
C15 C 0.11975(16) 0.35873(10) 0.51412(11) 0.0229(4) Uani 1 1 d . . . . .
H15 H 0.197600 0.341322 0.550217 0.028 Uiso 1 1 calc R U . . .
C16 C 0.10723(18) 0.42843(11) 0.54844(13) 0.0295(4) Uani 1 1 d . . . . .
H16A H 0.127811 0.425996 0.609156 0.044 Uiso 1 1 calc R U . . .
H16B H 0.026654 0.443656 0.522528 0.044 Uiso 1 1 calc R U . . .
H16C H 0.159344 0.459600 0.535288 0.044 Uiso 1 1 calc R U . . .
C17 C 0.02784(19) 0.30938(11) 0.52238(14) 0.0317(4) Uani 1 1 d . . . . .
H17A H 0.033865 0.306988 0.580925 0.048 Uiso 1 1 calc R U . . .
H17B H 0.041772 0.265402 0.503576 0.048 Uiso 1 1 calc R U . . .
H17C H -0.050197 0.324561 0.487863 0.048 Uiso 1 1 calc R U . . .
C18 C -0.08954(17) 0.40876(11) 0.34914(12) 0.0295(4) Uani 1 1 d . . . . .
H18A H -0.128442 0.432316 0.296503 0.044 Uiso 1 1 calc R U . . .
H18B H -0.081772 0.438358 0.396187 0.044 Uiso 1 1 calc R U . . .
H18C H -0.135756 0.369939 0.352096 0.044 Uiso 1 1 calc R U . . .
C19 C 0.01213(17) 0.40106(11) 0.19785(12) 0.0272(4) Uani 1 1 d . . . . .
H19A H -0.061156 0.423661 0.191184 0.041 Uiso 1 1 calc R U . . .
H19B H -0.004072 0.360937 0.163380 0.041 Uiso 1 1 calc R U . . .
H19C H 0.062189 0.430669 0.180189 0.041 Uiso 1 1 calc R U . . .
C20 C 0.27172(15) 0.34177(9) 0.27965(11) 0.0209(4) Uani 1 1 d . . . . .
H20 H 0.341213 0.319762 0.321205 0.025 Uiso 1 1 calc R U . . .
C21 C 0.31614(18) 0.40720(11) 0.25323(13) 0.0297(4) Uani 1 1 d . . . . .
H21A H 0.381620 0.397398 0.235200 0.044 Uiso 1 1 calc R U . . .
H21B H 0.341664 0.437736 0.300811 0.044 Uiso 1 1 calc R U . . .
H21C H 0.253103 0.427649 0.207033 0.044 Uiso 1 1 calc R U . . .
C22 C 0.22283(17) 0.29282(10) 0.20522(12) 0.0262(4) Uani 1 1 d . . . . .
H22A H 0.280743 0.286194 0.178780 0.039 Uiso 1 1 calc R U . . .
H22B H 0.151502 0.311154 0.164251 0.039 Uiso 1 1 calc R U . . .
H22C H 0.205436 0.250267 0.225716 0.039 Uiso 1 1 calc R U . . .
C23 C 0.61348(16) 0.14736(9) 0.51601(12) 0.0221(4) Uani 1 1 d . . . . .
C24 C 0.61206(16) 0.15216(9) 0.60817(11) 0.0219(4) Uani 1 1 d . . . . .
C25 C 0.55270(18) 0.08411(10) 0.46826(13) 0.0289(4) Uani 1 1 d . . . . .
H25A H 0.600613 0.045186 0.492176 0.043 Uiso 1 1 calc R U . . .
H25B H 0.542916 0.088188 0.409125 0.043 Uiso 1 1 calc R U . . .
H25C H 0.476294 0.079133 0.473422 0.043 Uiso 1 1 calc R U . . .
C26 C 0.73590(17) 0.15423(11) 0.50914(13) 0.0281(4) Uani 1 1 d . . . . .
H26A H 0.785506 0.117467 0.538820 0.042 Uiso 1 1 calc R U . . .
H26B H 0.771132 0.196324 0.534097 0.042 Uiso 1 1 calc R U . . .
H26C H 0.728063 0.153225 0.450171 0.042 Uiso 1 1 calc R U . . .
C27 C 0.61576(18) 0.08473(10) 0.65247(13) 0.0294(4) Uani 1 1 d . . . . .
H27A H 0.685463 0.060196 0.654491 0.044 Uiso 1 1 calc R U . . .
H27B H 0.546290 0.058913 0.621440 0.044 Uiso 1 1 calc R U . . .
H27C H 0.617849 0.092463 0.709475 0.044 Uiso 1 1 calc R U . . .
C28 C 0.70780(16) 0.19971(10) 0.66473(12) 0.0271(4) Uani 1 1 d . . . . .
H28A H 0.784654 0.179921 0.676001 0.041 Uiso 1 1 calc R U . . .
H28B H 0.695524 0.206841 0.717583 0.041 Uiso 1 1 calc R U . . .
H28C H 0.703372 0.242234 0.636151 0.041 Uiso 1 1 calc R U . . .
C29 C 0.13797(16) 0.12920(9) 0.44555(12) 0.0231(4) Uani 1 1 d . . . . .
C30 C 0.13119(17) 0.14392(10) 0.35319(12) 0.0248(4) Uani 1 1 d . . . . .
C31 C 0.01832(17) 0.12249(11) 0.45628(13) 0.0291(4) Uani 1 1 d . . . . .
H31A H -0.023400 0.084152 0.424423 0.044 Uiso 1 1 calc R U . . .
H31B H -0.027559 0.162713 0.435642 0.044 Uiso 1 1 calc R U . . .
H31C H 0.030409 0.116374 0.515552 0.044 Uiso 1 1 calc R U . . .
C32 C 0.2140(2) 0.06788(11) 0.48520(16) 0.0372(5) Uani 1 1 d . . . . .
H32A H 0.172321 0.027367 0.459940 0.056 Uiso 1 1 calc R U . . .
H32B H 0.230019 0.067346 0.545496 0.056 Uiso 1 1 calc R U . . .
H32C H 0.287483 0.070264 0.475167 0.056 Uiso 1 1 calc R U . . .
C33 C 0.02729(18) 0.19002(12) 0.30469(13) 0.0338(5) Uani 1 1 d . . . . .
H33A H -0.046036 0.165961 0.292944 0.051 Uiso 1 1 calc R U . . .
H33B H 0.034708 0.203874 0.251979 0.051 Uiso 1 1 calc R U . . .
H33C H 0.027913 0.229175 0.338670 0.051 Uiso 1 1 calc R U . . .
C34 C 0.1304(2) 0.08197(12) 0.30001(16) 0.0408(6) Uani 1 1 d . . . . .
H34A H 0.061713 0.055003 0.294186 0.061 Uiso 1 1 calc R U . . .
H34B H 0.200906 0.055854 0.327517 0.061 Uiso 1 1 calc R U . . .
H34C H 0.128155 0.095753 0.244588 0.061 Uiso 1 1 calc R U . . .

loop_
_atom_site_aniso_label
_atom_site_aniso_U_11
_atom_site_aniso_U_22
_atom_site_aniso_U_33
_atom_site_aniso_U_23
_atom_site_aniso_U_13
_atom_site_aniso_U_12
Ni1 0.01318(14) 0.01893(15) 0.01583(15) 0.00074(11) 0.00431(11) 0.00111(11)
C1 0.0167(8) 0.0188(8) 0.0172(8) 0.0023(6) 0.0067(6) 0.0022(6)
N1 0.0155(7) 0.0240(8) 0.0169(7) 0.0001(6) 0.0061(6) -0.0021(6)
O1 0.0176(6) 0.0254(6) 0.0191(6) 0.0025(5) 0.0059(5) 0.0051(5)
B1 0.0170(9) 0.0212(9) 0.0181(9) -0.0010(7) 0.0047(7) -0.0003(7)
O2 0.0189(6) 0.0267(7) 0.0198(6) 0.0037(5) 0.0070(5) 0.0067(5)
C2 0.0165(8) 0.0254(9) 0.0203(9) -0.0012(7) 0.0053(7) -0.0017(7)
N2 0.0149(7) 0.0234(7) 0.0157(7) 0.0012(6) 0.0049(6) -0.0018(6)
B2 0.0164(9) 0.0210(9) 0.0200(9) 0.0014(8) 0.0053(7) 0.0028(7)
O3 0.0216(6) 0.0264(7) 0.0232(6) -0.0044(5) 0.0109(5) -0.0065(5)
C3 0.0165(8) 0.0243(9) 0.0195(9) -0.0001(7) 0.0046(7) -0.0013(7)
N3 0.0149(7) 0.0226(7) 0.0158(7) -0.0001(6) 0.0036(6) 0.0014(6)
O4 0.0194(6) 0.0272(7) 0.0194(6) -0.0026(5) 0.0073(5) -0.0045(5)
C4 0.0196(8) 0.0281(9) 0.0185(9) 0.0000(7) 0.0080(7) -0.0033(7)
N4 0.0149(7) 0.0260(8) 0.0162(7) -0.0001(6) 0.0042(6) 0.0044(6)
C9 0.0178(8) 0.0272(9) 0.0170(8) 0.0017(7) 0.0072(7) -0.0028(7)
C8 0.0232(9) 0.0360(11) 0.0195(9) -0.0005(8) 0.0042(7) -0.0048(8)
C7 0.0231(9) 0.0430(12) 0.0270(10) -0.0043(9) 0.0099(8) -0.0120(9)
C6 0.0372(11) 0.0384(11) 0.0306(11) 0.0008(9) 0.0215(9) 0.0033(9)
C5 0.0345(11) 0.0304(10) 0.0227(9) 0.0045(8) 0.0085(8) -0.0034(8)
C10 0.0242(9) 0.0318(10) 0.0270(10) 0.0043(8) 0.0127(8) 0.0039(8)
C13 0.0165(8) 0.0237(9) 0.0194(8) -0.0013(7) 0.0027(7) 0.0028(7)
C12 0.0166(8) 0.0180(8) 0.0196(8) -0.0012(6) 0.0067(7) 0.0000(6)
C11 0.0258(9) 0.0284(10) 0.0203(9) 0.0034(7) 0.0093(7) -0.0018(8)
C14 0.0169(8) 0.0216(9) 0.0200(9) -0.0006(7) 0.0035(7) 0.0021(7)
C15 0.0190(8) 0.0332(10) 0.0164(8) 0.0025(7) 0.0061(7) 0.0072(7)
C16 0.0303(10) 0.0378(11) 0.0219(9) -0.0039(8) 0.0110(8) 0.0015(9)
C17 0.0333(11) 0.0332(11) 0.0323(11) 0.0068(9) 0.0161(9) 0.0065(9)
C18 0.0202(9) 0.0440(12) 0.0214(9) -0.0038(8) 0.0036(7) 0.0100(8)
C19 0.0228(9) 0.0366(11) 0.0193(9) 0.0018(8) 0.0040(7) 0.0050(8)
C20 0.0182(8) 0.0276(9) 0.0178(8) 0.0005(7) 0.0075(7) 0.0031(7)
C21 0.0239(9) 0.0367(11) 0.0293(10) 0.0042(8) 0.0107(8) -0.0026(8)
C22 0.0249(9) 0.0323(10) 0.0212(9) -0.0023(8) 0.0080(7) 0.0050(8)
C23 0.0178(8) 0.0250(9) 0.0217(9) 0.0008(7) 0.0046(7) 0.0054(7)
C24 0.0180(8) 0.0255(9) 0.0202(9) 0.0018(7) 0.0044(7) 0.0051(7)
C25 0.0278(10) 0.0296(10) 0.0265(10) -0.0057(8) 0.0062(8) 0.0054(8)
C26 0.0209(9) 0.0388(11) 0.0252(10) 0.0025(8) 0.0090(8) 0.0083(8)
C27 0.0291(10) 0.0299(10) 0.0268(10) 0.0070(8) 0.0069(8) 0.0078(8)
C28 0.0207(9) 0.0345(10) 0.0227(9) -0.0030(8) 0.0034(7) 0.0035(8)
C29 0.0213(9) 0.0251(9) 0.0231(9) -0.0008(7) 0.0080(7) -0.0028(7)
C30 0.0243(9) 0.0289(10) 0.0231(9) -0.0055(8) 0.0107(8) -0.0088(8)
C31 0.0255(10) 0.0369(11) 0.0282(10) -0.0040(8) 0.0135(8) -0.0091(8)
C32 0.0325(11) 0.0291(11) 0.0491(14) 0.0105(10) 0.0135(10) -0.0014(9)
C33 0.0246(10) 0.0466(13) 0.0242(10) 0.0041(9) 0.0013(8) -0.0097(9)
C34 0.0472(13) 0.0428(13) 0.0428(13) -0.0211(10) 0.0287(11) -0.0215(11)

loop_
_atom_type_symbol
_atom_type_description
_atom_type_scat_dispersion_real
_atom_type_scat_dispersion_imag
_atom_type_scat_source
C C 0.0181 0.0091 'International Tables Vol C Tables 4.2.6.8 and 6.1.1.4'
H H 0.0000 0.0000 'International Tables Vol C Tables 4.2.6.8 and 6.1.1.4'
B B 0.0090 0.0039 'International Tables Vol C Tables 4.2.6.8 and 6.1.1.4'
N N 0.0311 0.0180 'International Tables Vol C Tables 4.2.6.8 and 6.1.1.4'
O O 0.0492 0.0322 'International Tables Vol C Tables 4.2.6.8 and 6.1.1.4'
Ni Ni -3.0029 0.5091 'International Tables Vol C Tables 4.2.6.8 and 6.1.1.4'

loop_
_geom_angle_atom_site_label_1
_geom_angle_atom_site_label_2
_geom_angle_atom_site_label_3
_geom_angle
_geom_angle_site_symmetry_1
_geom_angle_site_symmetry_3
_geom_angle_publ_flag
C12 Ni1 C1 118.45(7) . . ?
C12 Ni1 B1 153.89(8) . . ?
C1 Ni1 B1 86.46(8) . . ?
C12 Ni1 B2 85.76(8) . . ?
C1 Ni1 B2 154.92(8) . . ?
B1 Ni1 B2 70.82(8) . . ?
N2 C1 N1 103.46(14) . . ?
N2 C1 Ni1 126.27(12) . . ?
N1 C1 Ni1 129.53(13) . . ?
C1 N1 C2 111.67(14) . . ?
C1 N1 C4 120.55(14) . . ?
C2 N1 C4 127.78(15) . . ?
B1 O1 C24 108.47(14) . . ?
O1 B1 O2 108.94(15) . . ?
O1 B1 Ni1 129.74(14) . . ?
O2 B1 Ni1 120.25(13) . . ?
B1 O2 C23 109.05(14) . . ?
C3 C2 N1 106.45(15) . . ?
C3 C2 C7 128.11(17) . . ?
N1 C2 C7 125.42(16) . . ?
C1 N2 C3 111.67(14) . . ?
C1 N2 C9 120.38(14) . . ?
C3 N2 C9 127.65(14) . . ?
O3 B2 O4 108.58(15) . . ?
O3 B2 Ni1 128.68(14) . . ?
O4 B2 Ni1 121.51(14) . . ?
B2 O3 C30 108.09(14) . . ?
C2 C3 N2 106.74(15) . . ?
C2 C3 C8 127.72(17) . . ?
N2 C3 C8 125.51(16) . . ?
C12 N3 C14 111.62(14) . . ?
C12 N3 C20 121.11(14) . . ?
C14 N3 C20 127.26(14) . . ?
B2 O4 C29 108.86(14) . . ?
N1 C4 C6 111.93(15) . . ?
N1 C4 C5 112.28(15) . . ?
C6 C4 C5 112.55(16) . . ?
N1 C4 H4 106.5 . . ?
C6 C4 H4 106.5 . . ?
C5 C4 H4 106.5 . . ?
C12 N4 C13 111.41(15) . . ?
C12 N4 C15 120.65(14) . . ?
C13 N4 C15 127.91(15) . . ?
N2 C9 C10 110.87(15) . . ?
N2 C9 C11 114.10(14) . . ?
C10 C9 C11 112.09(15) . . ?
N2 C9 H9 106.4 . . ?
C10 C9 H9 106.4 . . ?
C11 C9 H9 106.4 . . ?
C3 C8 H8A 109.5 . . ?
C3 C8 H8B 109.5 . . ?
H8A C8 H8B 109.5 . . ?
C3 C8 H8C 109.5 . . ?
H8A C8 H8C 109.5 . . ?
H8B C8 H8C 109.5 . . ?
C2 C7 H7A 109.5 . . ?
C2 C7 H7B 109.5 . . ?
H7A C7 H7B 109.5 . . ?
C2 C7 H7C 109.5 . . ?
H7A C7 H7C 109.5 . . ?
H7B C7 H7C 109.5 . . ?
C4 C6 H6A 109.5 . . ?
C4 C6 H6B 109.5 . . ?
H6A C6 H6B 109.5 . . ?
C4 C6 H6C 109.5 . . ?
H6A C6 H6C 109.5 . . ?
H6B C6 H6C 109.5 . . ?
C4 C5 H5A 109.5 . . ?
C4 C5 H5B 109.5 . . ?
H5A C5 H5B 109.5 . . ?
C4 C5 H5C 109.5 . . ?
H5A C5 H5C 109.5 . . ?
H5B C5 H5C 109.5 . . ?
C9 C10 H10A 109.5 . . ?
C9 C10 H10B 109.5 . . ?
H10A C10 H10B 109.5 . . ?
C9 C10 H10C 109.5 . . ?
H10A C10 H10C 109.5 . . ?
H10B C10 H10C 109.5 . . ?
C14 C13 N4 106.78(15) . . ?
C14 C13 C18 128.21(17) . . ?
N4 C13 C18 124.96(16) . . ?
N3 C12 N4 103.57(14) . . ?
N3 C12 Ni1 127.08(12) . . ?
N4 C12 Ni1 128.64(13) . . ?
C9 C11 H11A 109.5 . . ?
C9 C11 H11B 109.5 . . ?
H11A C11 H11B 109.5 . . ?
C9 C11 H11C 109.5 . . ?
H11A C11 H11C 109.5 . . ?
H11B C11 H11C 109.5 . . ?
C13 C14 N3 106.61(15) . . ?
C13 C14 C19 128.01(16) . . ?
N3 C14 C19 125.37(16) . . ?
N4 C15 C17 113.00(16) . . ?
N4 C15 C16 111.52(16) . . ?
C17 C15 C16 111.93(16) . . ?
N4 C15 H15 106.6 . . ?
C17 C15 H15 106.6 . . ?
C16 C15 H15 106.6 . . ?
C15 C16 H16A 109.5 . . ?
C15 C16 H16B 109.5 . . ?
H16A C16 H16B 109.5 . . ?
C15 C16 H16C 109.5 . . ?
H16A C16 H16C 109.5 . . ?
H16B C16 H16C 109.5 . . ?
C15 C17 H17A 109.5 . . ?
C15 C17 H17B 109.5 . . ?
H17A C17 H17B 109.5 . . ?
C15 C17 H17C 109.5 . . ?
H17A C17 H17C 109.5 . . ?
H17B C17 H17C 109.5 . . ?
C13 C18 H18A 109.5 . . ?
C13 C18 H18B 109.5 . . ?
H18A C18 H18B 109.5 . . ?
C13 C18 H18C 109.5 . . ?
H18A C18 H18C 109.5 . . ?
H18B C18 H18C 109.5 . . ?
C14 C19 H19A 109.5 . . ?
C14 C19 H19B 109.5 . . ?
H19A C19 H19B 109.5 . . ?
C14 C19 H19C 109.5 . . ?
H19A C19 H19C 109.5 . . ?
H19B C19 H19C 109.5 . . ?
N3 C20 C22 113.52(15) . . ?
N3 C20 C21 111.32(15) . . ?
C22 C20 C21 111.96(16) . . ?
N3 C20 H20 106.5 . . ?
C22 C20 H20 106.5 . . ?
C21 C20 H20 106.5 . . ?
C20 C21 H21A 109.5 . . ?
C20 C21 H21B 109.5 . . ?
H21A C21 H21B 109.5 . . ?
C20 C21 H21C 109.5 . . ?
H21A C21 H21C 109.5 . . ?
H21B C21 H21C 109.5 . . ?
C20 C22 H22A 109.5 . . ?
C20 C22 H22B 109.5 . . ?
H22A C22 H22B 109.5 . . ?
C20 C22 H22C 109.5 . . ?
H22A C22 H22C 109.5 . . ?
H22B C22 H22C 109.5 . . ?
O2 C23 C25 107.35(14) . . ?
O2 C23 C26 108.96(15) . . ?
C25 C23 C26 109.25(16) . . ?
O2 C23 C24 102.18(13) . . ?
C25 C23 C24 113.52(16) . . ?
C26 C23 C24 115.03(15) . . ?
O1 C24 C27 108.36(15) . . ?
O1 C24 C28 107.54(15) . . ?
C27 C24 C28 110.61(16) . . ?
O1 C24 C23 102.13(13) . . ?
C27 C24 C23 115.09(16) . . ?
C28 C24 C23 112.44(16) . . ?
C23 C25 H25A 109.5 . . ?
C23 C25 H25B 109.5 . . ?
H25A C25 H25B 109.5 . . ?
C23 C25 H25C 109.5 . . ?
H25A C25 H25C 109.5 . . ?
H25B C25 H25C 109.5 . . ?
C23 C26 H26A 109.5 . . ?
C23 C26 H26B 109.5 . . ?
H26A C26 H26B 109.5 . . ?
C23 C26 H26C 109.5 . . ?
H26A C26 H26C 109.5 . . ?
H26B C26 H26C 109.5 . . ?
C24 C27 H27A 109.5 . . ?
C24 C27 H27B 109.5 . . ?
H27A C27 H27B 109.5 . . ?
C24 C27 H27C 109.5 . . ?
H27A C27 H27C 109.5 . . ?
H27B C27 H27C 109.5 . . ?
C24 C28 H28A 109.5 . . ?
C24 C28 H28B 109.5 . . ?
H28A C28 H28B 109.5 . . ?
C24 C28 H28C 109.5 . . ?
H28A C28 H28C 109.5 . . ?
H28B C28 H28C 109.5 . . ?
O4 C29 C31 110.01(15) . . ?
O4 C29 C32 107.44(15) . . ?
C31 C29 C32 109.07(17) . . ?
O4 C29 C30 101.69(14) . . ?
C31 C29 C30 114.85(16) . . ?
C32 C29 C30 113.31(17) . . ?
O3 C30 C34 109.26(15) . . ?
O3 C30 C33 107.71(15) . . ?
C34 C30 C33 109.70(18) . . ?
O3 C30 C29 101.82(14) . . ?
C34 C30 C29 115.12(17) . . ?
C33 C30 C29 112.69(16) . . ?
C29 C31 H31A 109.5 . . ?
C29 C31 H31B 109.5 . . ?
H31A C31 H31B 109.5 . . ?
C29 C31 H31C 109.5 . . ?
H31A C31 H31C 109.5 . . ?
H31B C31 H31C 109.5 . . ?
C29 C32 H32A 109.5 . . ?
C29 C32 H32B 109.5 . . ?
H32A C32 H32B 109.5 . . ?
C29 C32 H32C 109.5 . . ?
H32A C32 H32C 109.5 . . ?
H32B C32 H32C 109.5 . . ?
C30 C33 H33A 109.5 . . ?
C30 C33 H33B 109.5 . . ?
H33A C33 H33B 109.5 . . ?
C30 C33 H33C 109.5 . . ?
H33A C33 H33C 109.5 . . ?
H33B C33 H33C 109.5 . . ?
C30 C34 H34A 109.5 . . ?
C30 C34 H34B 109.5 . . ?
H34A C34 H34B 109.5 . . ?
C30 C34 H34C 109.5 . . ?
H34A C34 H34C 109.5 . . ?
H34B C34 H34C 109.5 . . ?

loop_
_geom_bond_atom_site_label_1
_geom_bond_atom_site_label_2
_geom_bond_distance
_geom_bond_site_symmetry_2
_geom_bond_publ_flag
Ni1 C12 1.9185(17) . ?
Ni1 C1 1.9318(18) . ?
Ni1 B1 1.936(2) . ?
Ni1 B2 1.942(2) . ?
C1 N2 1.368(2) . ?
C1 N1 1.374(2) . ?
N1 C2 1.399(2) . ?
N1 C4 1.472(2) . ?
O1 B1 1.401(2) . ?
O1 C24 1.452(2) . ?
B1 O2 1.405(2) . ?
O2 C23 1.444(2) . ?
C2 C3 1.353(3) . ?
C2 C7 1.500(2) . ?
N2 C3 1.400(2) . ?
N2 C9 1.475(2) . ?
B2 O3 1.401(2) . ?
B2 O4 1.409(2) . ?
O3 C30 1.454(2) . ?
C3 C8 1.495(2) . ?
N3 C12 1.367(2) . ?
N3 C14 1.402(2) . ?
N3 C20 1.476(2) . ?
O4 C29 1.448(2) . ?
C4 C6 1.523(3) . ?
C4 C5 1.523(3) . ?
C4 H4 0.9800 . ?
N4 C12 1.372(2) . ?
N4 C13 1.401(2) . ?
N4 C15 1.473(2) . ?
C9 C10 1.524(3) . ?
C9 C11 1.528(2) . ?
C9 H9 0.9800 . ?
C8 H8A 0.9600 . ?
C8 H8B 0.9600 . ?
C8 H8C 0.9600 . ?
C7 H7A 0.9600 . ?
C7 H7B 0.9600 . ?
C7 H7C 0.9600 . ?
C6 H6A 0.9600 . ?
C6 H6B 0.9600 . ?
C6 H6C 0.9600 . ?
C5 H5A 0.9600 . ?
C5 H5B 0.9600 . ?
C5 H5C 0.9600 . ?
C10 H10A 0.9600 . ?
C10 H10B 0.9600 . ?
C10 H10C 0.9600 . ?
C13 C14 1.346(3) . ?
C13 C18 1.497(2) . ?
C11 H11A 0.9600 . ?
C11 H11B 0.9600 . ?
C11 H11C 0.9600 . ?
C14 C19 1.491(2) . ?
C15 C17 1.519(3) . ?
C15 C16 1.522(3) . ?
C15 H15 0.9800 . ?
C16 H16A 0.9600 . ?
C16 H16B 0.9600 . ?
C16 H16C 0.9600 . ?
C17 H17A 0.9600 . ?
C17 H17B 0.9600 . ?
C17 H17C 0.9600 . ?
C18 H18A 0.9600 . ?
C18 H18B 0.9600 . ?
C18 H18C 0.9600 . ?
C19 H19A 0.9600 . ?
C19 H19B 0.9600 . ?
C19 H19C 0.9600 . ?
C20 C22 1.523(3) . ?
C20 C21 1.525(3) . ?
C20 H20 0.9800 . ?
C21 H21A 0.9600 . ?
C21 H21B 0.9600 . ?
C21 H21C 0.9600 . ?
C22 H22A 0.9600 . ?
C22 H22B 0.9600 . ?
C22 H22C 0.9600 . ?
C23 C25 1.524(3) . ?
C23 C26 1.526(3) . ?
C23 C24 1.555(3) . ?
C24 C27 1.519(3) . ?
C24 C28 1.528(3) . ?
C25 H25A 0.9600 . ?
C25 H25B 0.9600 . ?
C25 H25C 0.9600 . ?
C26 H26A 0.9600 . ?
C26 H26B 0.9600 . ?
C26 H26C 0.9600 . ?
C27 H27A 0.9600 . ?
C27 H27B 0.9600 . ?
C27 H27C 0.9600 . ?
C28 H28A 0.9600 . ?
C28 H28B 0.9600 . ?
C28 H28C 0.9600 . ?
C29 C31 1.521(3) . ?
C29 C32 1.522(3) . ?
C29 C30 1.550(3) . ?
C30 C34 1.514(3) . ?
C30 C33 1.528(3) . ?
C31 H31A 0.9600 . ?
C31 H31B 0.9600 . ?
C31 H31C 0.9600 . ?
C32 H32A 0.9600 . ?
C32 H32B 0.9600 . ?
C32 H32C 0.9600 . ?
C33 H33A 0.9600 . ?
C33 H33B 0.9600 . ?
C33 H33C 0.9600 . ?
C34 H34A 0.9600 . ?
C34 H34B 0.9600 . ?
C34 H34C 0.9600 . ?
